data_4084531
loop_
_publ_author_name
'Karthik, Vedhagiri'
'Gupta, Vivek'
'Anantharaman, Ganapathi'

_publ_section_title
;
 Synthesis of Imidazole-Based Functionalized Mesoionic Carbene Complexes
 of Palladium: Comparison of Donor Properties and Catalytic Activity
 toward Suzuki--Miyaura Coupling
;
_journal_issue 21
_journal_name_full Organometallics
_journal_page_first 6218
_journal_paper_doi 10.1021/om5009023
_journal_volume 33
_journal_year 2014
_chemical_formula_moiety 'C47 H42 I N2 P2 Pd S, C7 H8, B F4'
_chemical_formula_sum 'C108 H100 B2 F8 I2 N4 P4 Pd2 S2'
_chemical_formula_weight 2282.14
_space_group_IT_number 14
_symmetry_cell_setting monoclinic
_symmetry_space_group_name_Hall '-P 2ybc'
_symmetry_space_group_name_H-M 'P 1 21/c 1'
_atom_sites_solution_hydrogens geom
_atom_sites_solution_primary direct
_atom_sites_solution_secondary difmap
_audit_creation_method SHELXL-97
_cell_angle_alpha 90.00
_cell_angle_beta 114.910(2)
_cell_angle_gamma 90.00
_cell_formula_units_Z 2
_cell_length_a 10.9241(12)
_cell_length_b 40.137(4)
_cell_length_c 12.4472(13)
_cell_measurement_reflns_used 4899
_cell_measurement_temperature 100(2)
_cell_measurement_theta_max 28.04
_cell_measurement_theta_min 2.32
_cell_volume 4949.9(9)
_computing_cell_refinement 'Bruker SMART'
_computing_data_collection 'Bruker SMART'
_computing_data_reduction 'Bruker SAINT'
_computing_molecular_graphics 'Diamond 3.1e'
_computing_structure_refinement 'SHELXL-97 (Sheldrick, 1997)'
_computing_structure_solution 'SHELXS-97 (Sheldrick, 1990)'
_diffrn_ambient_temperature 100(2)
_diffrn_measured_fraction_theta_full 0.995
_diffrn_measured_fraction_theta_max 0.995
_diffrn_measurement_device_type 'CCD area detector'
_diffrn_measurement_method 'phi and omega scans'
_diffrn_radiation_monochromator graphite
_diffrn_radiation_source 'fine-focus sealed tube'
_diffrn_radiation_type MoK\a
_diffrn_radiation_wavelength 0.71073
_diffrn_reflns_av_R_equivalents 0.0569
_diffrn_reflns_av_sigmaI/netI 0.0722
_diffrn_reflns_limit_h_max 13
_diffrn_reflns_limit_h_min -13
_diffrn_reflns_limit_k_max 42
_diffrn_reflns_limit_k_min -49
_diffrn_reflns_limit_l_max 15
_diffrn_reflns_limit_l_min -15
_diffrn_reflns_number 27469
_diffrn_reflns_theta_full 26.00
_diffrn_reflns_theta_max 26.00
_diffrn_reflns_theta_min 2.03
_exptl_absorpt_coefficient_mu 1.159
_exptl_absorpt_correction_T_max 0.9130
_exptl_absorpt_correction_T_min 0.8012
_exptl_absorpt_correction_type empirical
_exptl_crystal_colour Yellow
_exptl_crystal_density_diffrn 1.531
_exptl_crystal_density_method 'not measured'
_exptl_crystal_description Needle
_exptl_crystal_F_000 2296
_exptl_crystal_size_max 0.20
_exptl_crystal_size_mid 0.12
_exptl_crystal_size_min 0.08
_refine_diff_density_max 0.947
_refine_diff_density_min -0.724
_refine_diff_density_rms 0.116
_refine_ls_extinction_method none
_refine_ls_goodness_of_fit_ref 1.016
_refine_ls_hydrogen_treatment constr
_refine_ls_matrix_type full
_refine_ls_number_parameters 598
_refine_ls_number_reflns 9699
_refine_ls_number_restraints 0
_refine_ls_restrained_S_all 1.016
_refine_ls_R_factor_all 0.0674
_refine_ls_R_factor_gt 0.0460
_refine_ls_shift/su_max 0.002
_refine_ls_shift/su_mean 0.000
_refine_ls_structure_factor_coef Fsqd
_refine_ls_weighting_details 'calc w=1/[\s^2^(Fo^2^)+(0.0399P)^2^+0.0000P] where P=(Fo^2^+2Fc^2^)/3'
_refine_ls_weighting_scheme calc
_refine_ls_wR_factor_gt 0.0912
_refine_ls_wR_factor_ref 0.1000
_reflns_number_gt 7388
_reflns_number_total 9699
_reflns_threshold_expression >2sigma(I)
_cod_data_source_file om5009023_si_002.cif
_cod_data_source_block 17junam
_cod_depositor_comments
;
  Moved the _audit_creation_method data item out of the loop.

  Antanas Vaitkus,
  2019-03-01

The following automatic conversions were performed:

'_symmetry_cell_setting' value 'Monoclinic' changed to 'monoclinic'
according to
/home/saulius/struct/COD-crude-data--automatic-downloads/rss-feeds/ACS/lib/dictionaries/cif_core.dic
dictionary named 'cif_core.dic' version 2.4.2 from
2011-04-26.

'_exptl_absorpt_correction_type' value 'Empirical'
changed to 'empirical' according to
/home/saulius/struct/COD-crude-data--automatic-downloads/rss-feeds/ACS/lib/dictionaries/cif_core.dic
dictionary named 'cif_core.dic' version 2.4.2 from 2011-04-26.

Automatic conversion script
Id: cif_fix_values 2827 2014-09-09 07:05:25Z andrius 

 Adding full bibliography for 4084527--4084532.cif.
;
_cod_original_sg_symbol_H-M 'P2(1)/c  '
_cod_database_code 4084531

loop_
_symmetry_equiv_pos_as_xyz
'x, y, z'
'-x, y+1/2, -z+1/2'
'-x, -y, -z'
'x, -y-1/2, z-1/2'

loop_
_atom_site_label
_atom_site_type_symbol
_atom_site_fract_x
_atom_site_fract_y
_atom_site_fract_z
_atom_site_U_iso_or_equiv
_atom_site_adp_type
_atom_site_occupancy
_atom_site_symmetry_multiplicity
_atom_site_calc_flag
_atom_site_refinement_flags
B1 B 0.4548(6) 0.21353(13) 0.2619(5) 0.0218(12) Uani 1 1 d .
C1 C 0.4375(4) 0.19905(10) 0.7250(4) 0.0189(10) Uani 1 1 d .
H1 H 0.4902 0.2188 0.7414 0.023 Uiso 1 1 calc R
C2 C 0.3045(4) 0.15854(10) 0.7384(4) 0.0144(9) Uani 1 1 d .
C3 C 0.3380(4) 0.15179(10) 0.6459(4) 0.0157(9) Uani 1 1 d .
C4 C 0.4684(5) 0.18307(12) 0.5461(5) 0.0282(12) Uani 1 1 d .
H4A H 0.4527 0.2063 0.5195 0.042 Uiso 1 1 calc R
H4B H 0.4197 0.1683 0.4789 0.042 Uiso 1 1 calc R
H4C H 0.5653 0.1782 0.5784 0.042 Uiso 1 1 calc R
C5 C 0.3647(5) 0.20583(10) 0.8879(4) 0.0203(10) Uani 1 1 d .
H5A H 0.4266 0.1950 0.9614 0.031 Uiso 1 1 calc R
H5B H 0.2727 0.2051 0.8828 0.031 Uiso 1 1 calc R
H5C H 0.3919 0.2291 0.8876 0.031 Uiso 1 1 calc R
C6 C 0.4089(4) 0.08935(11) 0.5876(4) 0.0174(10) Uani 1 1 d .
C7 C 0.5442(5) 0.09713(11) 0.6322(4) 0.0223(10) Uani 1 1 d .
H7 H 0.5728 0.1197 0.6465 0.027 Uiso 1 1 calc R
C8 C 0.6393(5) 0.07151(12) 0.6562(4) 0.0271(11) Uani 1 1 d .
H8 H 0.7329 0.0766 0.6893 0.032 Uiso 1 1 calc R
C9 C 0.5972(5) 0.03900(12) 0.6319(4) 0.0277(12) Uani 1 1 d .
H9 H 0.6616 0.0217 0.6457 0.033 Uiso 1 1 calc R
C10 C 0.4622(5) 0.03138(12) 0.5879(5) 0.0294(12) Uani 1 1 d .
H10 H 0.4335 0.0089 0.5721 0.035 Uiso 1 1 calc R
C11 C 0.3682(5) 0.05642(11) 0.5666(4) 0.0252(11) Uani 1 1 d .
H11 H 0.2751 0.0510 0.5374 0.030 Uiso 1 1 calc R
C12 C 0.3361(4) 0.09945(11) 1.0699(4) 0.0181(10) Uani 1 1 d .
C13 C 0.3026(5) 0.12555(12) 1.1274(4) 0.0223(10) Uani 1 1 d .
H13 H 0.2992 0.1478 1.1000 0.027 Uiso 1 1 calc R
C14 C 0.2744(5) 0.11915(13) 1.2238(4) 0.0264(11) Uani 1 1 d .
H14 H 0.2520 0.1370 1.2625 0.032 Uiso 1 1 calc R
C15 C 0.2788(5) 0.08705(13) 1.2637(4) 0.0303(12) Uani 1 1 d .
H15 H 0.2601 0.0828 1.3304 0.036 Uiso 1 1 calc R
C16 C 0.3100(5) 0.06106(13) 1.2079(4) 0.0315(12) Uani 1 1 d .
H16 H 0.3111 0.0389 1.2352 0.038 Uiso 1 1 calc R
C17 C 0.3398(5) 0.06715(11) 1.1115(4) 0.0231(11) Uani 1 1 d .
H17 H 0.3629 0.0492 1.0740 0.028 Uiso 1 1 calc R
C18 C 0.5240(4) 0.12942(10) 0.9882(4) 0.0160(9) Uani 1 1 d .
C19 C 0.5817(5) 0.14577(10) 1.0955(4) 0.0199(10) Uani 1 1 d .
H19 H 0.5412 0.1443 1.1496 0.024 Uiso 1 1 calc R
C20 C 0.6988(5) 0.16442(11) 1.1249(4) 0.0259(11) Uani 1 1 d .
H20 H 0.7372 0.1759 1.1985 0.031 Uiso 1 1 calc R
C21 C 0.7591(5) 0.16628(11) 1.0475(4) 0.0270(11) Uani 1 1 d .
H21 H 0.8384 0.1793 1.0675 0.032 Uiso 1 1 calc R
C22 C 0.7049(5) 0.14940(11) 0.9417(4) 0.0232(11) Uani 1 1 d .
H22 H 0.7478 0.1504 0.8894 0.028 Uiso 1 1 calc R
C23 C 0.5869(4) 0.13074(10) 0.9107(4) 0.0187(10) Uani 1 1 d .
H23 H 0.5495 0.1190 0.8376 0.022 Uiso 1 1 calc R
C24 C 0.3876(5) 0.06764(10) 0.8858(4) 0.0164(10) Uani 1 1 d .
C25 C 0.5153(5) 0.05339(11) 0.9250(4) 0.0218(10) Uani 1 1 d .
H25 H 0.5925 0.0657 0.9754 0.026 Uiso 1 1 calc R
C26 C 0.5305(5) 0.02129(11) 0.8911(4) 0.0249(11) Uani 1 1 d .
H26 H 0.6180 0.0119 0.9167 0.030 Uiso 1 1 calc R
C27 C 0.4182(5) 0.00295(11) 0.8200(4) 0.0251(11) Uani 1 1 d .
H27 H 0.4287 -0.0192 0.7982 0.030 Uiso 1 1 calc R
C28 C 0.2911(5) 0.01679(11) 0.7808(4) 0.0256(11) Uani 1 1 d .
H28 H 0.2140 0.0042 0.7320 0.031 Uiso 1 1 calc R
C29 C 0.2758(5) 0.04910(11) 0.8129(4) 0.0209(10) Uani 1 1 d .
H29 H 0.1882 0.0587 0.7847 0.025 Uiso 1 1 calc R
C30 C -0.0912(4) 0.19388(10) 0.6829(4) 0.0190(10) Uani 1 1 d .
C31 C -0.0713(5) 0.19650(11) 0.8006(4) 0.0219(10) Uani 1 1 d .
H31 H -0.0123 0.1814 0.8580 0.026 Uiso 1 1 calc R
C32 C -0.1373(5) 0.22102(12) 0.8342(5) 0.0287(12) Uani 1 1 d .
H32 H -0.1233 0.2228 0.9146 0.034 Uiso 1 1 calc R
C33 C -0.2233(5) 0.24292(12) 0.7514(5) 0.0290(12) Uani 1 1 d .
H33 H -0.2690 0.2595 0.7750 0.035 Uiso 1 1 calc R
C34 C -0.2433(5) 0.24081(11) 0.6344(4) 0.0254(11) Uani 1 1 d .
H34 H -0.3026 0.2560 0.5777 0.030 Uiso 1 1 calc R
C35 C -0.1766(5) 0.21646(11) 0.5995(4) 0.0227(10) Uani 1 1 d .
H35 H -0.1891 0.2152 0.5194 0.027 Uiso 1 1 calc R
C36 C 0.0400(4) 0.18458(10) 0.5304(4) 0.0184(10) Uani 1 1 d .
C37 C 0.1082(4) 0.21494(11) 0.5646(4) 0.0195(10) Uani 1 1 d .
H37 H 0.1243 0.2242 0.6397 0.023 Uiso 1 1 calc R
C38 C 0.1525(5) 0.23169(12) 0.4901(4) 0.0264(11) Uani 1 1 d .
H38 H 0.1985 0.2524 0.5137 0.032 Uiso 1 1 calc R
C39 C 0.1291(5) 0.21803(12) 0.3809(5) 0.0281(12) Uani 1 1 d .
H39 H 0.1602 0.2292 0.3300 0.034 Uiso 1 1 calc R
C40 C 0.0617(5) 0.18855(12) 0.3463(4) 0.0247(11) Uani 1 1 d .
H40 H 0.0451 0.1795 0.2708 0.030 Uiso 1 1 calc R
C41 C 0.0169(4) 0.17160(11) 0.4207(4) 0.0216(10) Uani 1 1 d .
H41 H -0.0297 0.1510 0.3960 0.026 Uiso 1 1 calc R
C42 C -0.1268(5) 0.13129(10) 0.5445(4) 0.0180(10) Uani 1 1 d .
C43 C -0.2590(5) 0.13938(11) 0.4743(4) 0.0227(11) Uani 1 1 d .
H43 H -0.2900 0.1614 0.4753 0.027 Uiso 1 1 calc R
C44 C -0.3478(5) 0.11543(12) 0.4018(4) 0.0258(11) Uani 1 1 d .
H44 H -0.4392 0.1211 0.3539 0.031 Uiso 1 1 calc R
C45 C -0.3025(5) 0.08342(12) 0.3998(4) 0.0294(12) Uani 1 1 d .
H45 H -0.3631 0.0670 0.3508 0.035 Uiso 1 1 calc R
C46 C -0.1702(5) 0.07510(12) 0.4685(4) 0.0268(11) Uani 1 1 d .
H46 H -0.1391 0.0531 0.4662 0.032 Uiso 1 1 calc R
C47 C -0.0827(5) 0.09881(11) 0.5406(4) 0.0221(10) Uani 1 1 d .
H47 H 0.0086 0.0930 0.5883 0.027 Uiso 1 1 calc R
C48 C 0.9068(6) 0.08865(12) 0.1708(6) 0.0449(15) Uani 1 1 d .
H48A H 0.8391 0.0935 0.2010 0.067 Uiso 1 1 calc R
H48B H 0.8666 0.0916 0.0847 0.067 Uiso 1 1 calc R
H48C H 0.9834 0.1039 0.2073 0.067 Uiso 1 1 calc R
C49 C 0.9547(5) 0.05341(12) 0.2008(5) 0.0289(12) Uani 1 1 d .
C50 C 0.9331(5) 0.02979(13) 0.1131(5) 0.0366(13) Uani 1 1 d .
H50 H 0.8877 0.0360 0.0322 0.044 Uiso 1 1 calc R
C51 C 0.9772(5) -0.00291(13) 0.1422(5) 0.0374(14) Uani 1 1 d .
H51 H 0.9599 -0.0188 0.0810 0.045 Uiso 1 1 calc R
C52 C 1.0455(5) -0.01241(13) 0.2585(6) 0.0369(14) Uani 1 1 d .
H52 H 1.0760 -0.0347 0.2780 0.044 Uiso 1 1 calc R
C53 C 1.0691(5) 0.01096(12) 0.3469(5) 0.0348(13) Uani 1 1 d .
H53 H 1.1166 0.0047 0.4277 0.042 Uiso 1 1 calc R
C54 C 1.0237(5) 0.04336(12) 0.3178(5) 0.0280(12) Uani 1 1 d .
H54 H 1.0402 0.0591 0.3794 0.034 Uiso 1 1 calc R
F1 F 0.3237(3) 0.22038(9) 0.2435(3) 0.0507(9) Uani 1 1 d .
F2 F 0.4862(3) 0.18064(7) 0.2927(3) 0.0446(8) Uani 1 1 d .
F3 F 0.5423(3) 0.23356(6) 0.3533(2) 0.0316(7) Uani 1 1 d .
F4 F 0.4693(3) 0.22089(7) 0.1587(2) 0.0336(7) Uani 1 1 d .
I1 I 0.00356(3) 0.106752(7) 0.86125(3) 0.02177(9) Uani 1 1 d .
N1 N 0.4198(4) 0.17773(9) 0.6384(3) 0.0191(8) Uani 1 1 d .
N2 N 0.3690(3) 0.18823(8) 0.7857(3) 0.0150(8) Uani 1 1 d .
P1 P 0.36093(11) 0.10822(3) 0.93773(10) 0.0147(2) Uani 1 1 d .
P2 P -0.00322(11) 0.16182(3) 0.63737(10) 0.0159(2) Uani 1 1 d .
Pd1 Pd 0.17690(3) 0.135721(8) 0.79210(3) 0.01431(9) Uani 1 1 d .
S1 S 0.27722(12) 0.11966(3) 0.54203(10) 0.0203(3) Uani 1 1 d .

loop_
_atom_site_aniso_label
_atom_site_aniso_U_11
_atom_site_aniso_U_22
_atom_site_aniso_U_33
_atom_site_aniso_U_23
_atom_site_aniso_U_13
_atom_site_aniso_U_12
B1 0.026(3) 0.021(3) 0.023(3) -0.002(2) 0.014(3) 0.001(2)
C1 0.016(3) 0.015(2) 0.025(3) 0.0035(19) 0.008(2) 0.0011(18)
C2 0.013(2) 0.013(2) 0.016(2) 0.0018(17) 0.0039(19) 0.0025(17)
C3 0.014(2) 0.016(2) 0.017(2) 0.0013(18) 0.007(2) -0.0007(18)
C4 0.031(3) 0.033(3) 0.035(3) 0.005(2) 0.028(3) 0.002(2)
C5 0.027(3) 0.018(2) 0.019(3) -0.0028(19) 0.013(2) 0.0003(19)
C6 0.019(3) 0.024(2) 0.012(2) -0.0015(18) 0.009(2) 0.0002(19)
C7 0.022(3) 0.022(2) 0.023(3) -0.002(2) 0.010(2) 0.000(2)
C8 0.020(3) 0.042(3) 0.019(3) -0.002(2) 0.008(2) 0.002(2)
C9 0.026(3) 0.033(3) 0.030(3) 0.004(2) 0.017(3) 0.012(2)
C10 0.034(3) 0.023(3) 0.033(3) -0.004(2) 0.015(3) -0.004(2)
C11 0.026(3) 0.026(3) 0.027(3) 0.002(2) 0.014(2) 0.001(2)
C12 0.010(2) 0.024(2) 0.021(3) -0.0009(19) 0.007(2) -0.0038(18)
C13 0.016(3) 0.028(3) 0.021(3) -0.003(2) 0.006(2) -0.004(2)
C14 0.019(3) 0.043(3) 0.019(3) -0.011(2) 0.010(2) -0.004(2)
C15 0.023(3) 0.053(4) 0.017(3) -0.001(2) 0.010(2) -0.014(2)
C16 0.031(3) 0.036(3) 0.028(3) 0.008(2) 0.013(3) -0.009(2)
C17 0.022(3) 0.026(3) 0.021(3) 0.000(2) 0.009(2) -0.002(2)
C18 0.013(2) 0.015(2) 0.019(2) 0.0060(18) 0.006(2) 0.0045(17)
C19 0.018(3) 0.019(2) 0.021(3) -0.0006(19) 0.007(2) 0.0021(19)
C20 0.021(3) 0.027(3) 0.025(3) -0.002(2) 0.005(2) 0.000(2)
C21 0.016(3) 0.025(3) 0.035(3) 0.006(2) 0.006(2) -0.003(2)
C22 0.013(3) 0.029(3) 0.028(3) 0.009(2) 0.009(2) 0.004(2)
C23 0.015(2) 0.021(2) 0.019(3) 0.0030(19) 0.006(2) 0.0019(18)
C24 0.022(3) 0.015(2) 0.018(2) 0.0052(18) 0.013(2) 0.0022(18)
C25 0.021(3) 0.023(2) 0.022(3) -0.006(2) 0.009(2) -0.003(2)
C26 0.019(3) 0.023(3) 0.030(3) -0.003(2) 0.008(2) 0.007(2)
C27 0.029(3) 0.019(2) 0.031(3) -0.004(2) 0.017(3) 0.003(2)
C28 0.022(3) 0.025(3) 0.030(3) -0.002(2) 0.012(2) -0.003(2)
C29 0.020(3) 0.022(2) 0.023(3) 0.002(2) 0.011(2) 0.005(2)
C30 0.015(2) 0.019(2) 0.024(3) -0.002(2) 0.009(2) -0.0043(19)
C31 0.019(3) 0.022(2) 0.025(3) -0.001(2) 0.009(2) -0.003(2)
C32 0.033(3) 0.028(3) 0.034(3) -0.009(2) 0.023(3) -0.006(2)
C33 0.020(3) 0.024(3) 0.048(4) -0.007(2) 0.018(3) -0.001(2)
C34 0.019(3) 0.022(3) 0.033(3) -0.001(2) 0.008(2) 0.004(2)
C35 0.016(3) 0.025(3) 0.024(3) 0.000(2) 0.006(2) 0.000(2)
C36 0.017(3) 0.020(2) 0.019(3) 0.0028(19) 0.008(2) 0.0054(19)
C37 0.016(3) 0.022(2) 0.019(3) 0.0019(19) 0.006(2) 0.0002(19)
C38 0.019(3) 0.027(3) 0.032(3) 0.004(2) 0.008(2) -0.001(2)
C39 0.026(3) 0.034(3) 0.031(3) 0.010(2) 0.019(3) 0.001(2)
C40 0.021(3) 0.033(3) 0.022(3) 0.002(2) 0.011(2) 0.004(2)
C41 0.014(3) 0.025(3) 0.023(3) 0.000(2) 0.005(2) 0.0019(19)
C42 0.019(3) 0.021(2) 0.016(2) -0.0004(19) 0.009(2) -0.0024(19)
C43 0.019(3) 0.028(3) 0.022(3) -0.001(2) 0.009(2) 0.000(2)
C44 0.017(3) 0.038(3) 0.020(3) 0.007(2) 0.006(2) 0.000(2)
C45 0.035(3) 0.032(3) 0.024(3) -0.010(2) 0.016(3) -0.017(2)
C46 0.031(3) 0.025(3) 0.026(3) -0.005(2) 0.013(2) -0.005(2)
C47 0.018(3) 0.027(3) 0.023(3) 0.002(2) 0.010(2) 0.003(2)
C48 0.029(3) 0.034(3) 0.063(4) 0.005(3) 0.012(3) 0.007(3)
C49 0.018(3) 0.028(3) 0.042(3) 0.000(2) 0.014(3) -0.002(2)
C50 0.034(3) 0.045(3) 0.038(3) -0.001(3) 0.022(3) -0.007(3)
C51 0.028(3) 0.040(3) 0.053(4) -0.015(3) 0.026(3) -0.012(2)
C52 0.024(3) 0.026(3) 0.063(4) 0.000(3) 0.020(3) 0.000(2)
C53 0.021(3) 0.030(3) 0.047(4) 0.003(3) 0.008(3) -0.007(2)
C54 0.018(3) 0.025(3) 0.040(3) -0.005(2) 0.011(3) -0.005(2)
F1 0.0237(19) 0.088(3) 0.044(2) -0.0017(18) 0.0177(17) 0.0028(16)
F2 0.075(3) 0.0212(16) 0.0360(19) -0.0018(13) 0.0220(18) -0.0009(15)
F3 0.0377(19) 0.0260(15) 0.0277(17) -0.0037(12) 0.0104(15) -0.0033(13)
F4 0.0417(19) 0.0423(18) 0.0227(16) 0.0000(13) 0.0191(15) -0.0002(14)
I1 0.01718(17) 0.02534(17) 0.02490(18) 0.00219(13) 0.01093(14) -0.00140(12)
N1 0.018(2) 0.023(2) 0.023(2) 0.0026(17) 0.0145(18) -0.0003(16)
N2 0.014(2) 0.0145(19) 0.018(2) -0.0016(15) 0.0078(17) 0.0001(15)
P1 0.0136(6) 0.0169(6) 0.0148(6) 0.0004(5) 0.0073(5) -0.0001(5)
P2 0.0125(6) 0.0191(6) 0.0165(6) 0.0012(5) 0.0064(5) 0.0012(5)
Pd1 0.01183(18) 0.01682(18) 0.01557(19) 0.00068(14) 0.00701(15) 0.00045(13)
S1 0.0170(6) 0.0253(6) 0.0177(6) -0.0051(5) 0.0065(5) 0.0009(5)

loop_
_atom_type_symbol
_atom_type_description
_atom_type_scat_dispersion_real
_atom_type_scat_dispersion_imag
_atom_type_scat_source
C C 0.0033 0.0016 'International Tables Vol C Tables 4.2.6.8 and 6.1.1.4'
H H 0.0000 0.0000 'International Tables Vol C Tables 4.2.6.8 and 6.1.1.4'
B B 0.0013 0.0007 'International Tables Vol C Tables 4.2.6.8 and 6.1.1.4'
N N 0.0061 0.0033 'International Tables Vol C Tables 4.2.6.8 and 6.1.1.4'
F F 0.0171 0.0103 'International Tables Vol C Tables 4.2.6.8 and 6.1.1.4'
P P 0.1023 0.0942 'International Tables Vol C Tables 4.2.6.8 and 6.1.1.4'
S S 0.1246 0.1234 'International Tables Vol C Tables 4.2.6.8 and 6.1.1.4'
Pd Pd -0.9988 1.0072 'International Tables Vol C Tables 4.2.6.8 and 6.1.1.4'
I I -0.4742 1.8119 'International Tables Vol C Tables 4.2.6.8 and 6.1.1.4'

loop_
_geom_angle_atom_site_label_1
_geom_angle_atom_site_label_2
_geom_angle_atom_site_label_3
_geom_angle
F2 B1 F1 110.9(4)
F2 B1 F4 110.4(4)
F1 B1 F4 108.6(4)
F2 B1 F3 108.7(4)
F1 B1 F3 109.2(4)
F4 B1 F3 109.0(4)
N1 C1 N2 109.0(4)
N1 C1 H1 125.5
N2 C1 H1 125.5
C3 C2 N2 105.0(3)
C3 C2 Pd1 131.1(3)
N2 C2 Pd1 123.5(3)
C2 C3 N1 108.2(4)
C2 C3 S1 127.8(3)
N1 C3 S1 123.7(3)
N1 C4 H4A 109.5
N1 C4 H4B 109.5
H4A C4 H4B 109.5
N1 C4 H4C 109.5
H4A C4 H4C 109.5
H4B C4 H4C 109.5
N2 C5 H5A 109.5
N2 C5 H5B 109.5
H5A C5 H5B 109.5
N2 C5 H5C 109.5
H5A C5 H5C 109.5
H5B C5 H5C 109.5
C7 C6 C11 119.8(4)
C7 C6 S1 123.9(3)
C11 C6 S1 116.1(4)
C6 C7 C8 119.5(4)
C6 C7 H7 120.2
C8 C7 H7 120.2
C9 C8 C7 120.0(5)
C9 C8 H8 120.0
C7 C8 H8 120.0
C10 C9 C8 120.2(4)
C10 C9 H9 119.9
C8 C9 H9 119.9
C9 C10 C11 120.1(5)
C9 C10 H10 120.0
C11 C10 H10 120.0
C10 C11 C6 120.4(5)
C10 C11 H11 119.8
C6 C11 H11 119.8
C17 C12 C13 118.7(4)
C17 C12 P1 121.8(3)
C13 C12 P1 119.3(3)
C14 C13 C12 120.4(4)
C14 C13 H13 119.8
C12 C13 H13 119.8
C15 C14 C13 120.1(4)
C15 C14 H14 119.9
C13 C14 H14 119.9
C16 C15 C14 120.5(4)
C16 C15 H15 119.8
C14 C15 H15 119.8
C15 C16 C17 120.1(5)
C15 C16 H16 120.0
C17 C16 H16 120.0
C12 C17 C16 120.3(4)
C12 C17 H17 119.9
C16 C17 H17 119.9
C19 C18 C23 119.5(4)
C19 C18 P1 122.3(3)
C23 C18 P1 118.0(3)
C18 C19 C20 120.3(4)
C18 C19 H19 119.8
C20 C19 H19 119.8
C21 C20 C19 120.1(5)
C21 C20 H20 119.9
C19 C20 H20 119.9
C22 C21 C20 120.2(4)
C22 C21 H21 119.9
C20 C21 H21 119.9
C21 C22 C23 120.3(4)
C21 C22 H22 119.9
C23 C22 H22 119.9
C22 C23 C18 119.5(4)
C22 C23 H23 120.2
C18 C23 H23 120.2
C29 C24 C25 118.9(4)
C29 C24 P1 118.8(3)
C25 C24 P1 122.0(3)
C26 C25 C24 120.4(4)
C26 C25 H25 119.8
C24 C25 H25 119.8
C27 C26 C25 120.1(4)
C27 C26 H26 119.9
C25 C26 H26 119.9
C28 C27 C26 120.1(4)
C28 C27 H27 120.0
C26 C27 H27 120.0
C27 C28 C29 120.0(5)
C27 C28 H28 120.0
C29 C28 H28 120.0
C28 C29 C24 120.6(4)
C28 C29 H29 119.7
C24 C29 H29 119.7
C31 C30 C35 119.5(4)
C31 C30 P2 120.6(3)
C35 C30 P2 119.9(3)
C32 C31 C30 120.0(5)
C32 C31 H31 120.0
C30 C31 H31 120.0
C33 C32 C31 120.4(5)
C33 C32 H32 119.8
C31 C32 H32 119.8
C32 C33 C34 120.3(4)
C32 C33 H33 119.9
C34 C33 H33 119.9
C33 C34 C35 120.0(5)
C33 C34 H34 120.0
C35 C34 H34 120.0
C34 C35 C30 119.8(4)
C34 C35 H35 120.1
C30 C35 H35 120.1
C41 C36 C37 118.9(4)
C41 C36 P2 122.3(3)
C37 C36 P2 118.7(3)
C38 C37 C36 120.6(4)
C38 C37 H37 119.7
C36 C37 H37 119.7
C39 C38 C37 119.5(4)
C39 C38 H38 120.3
C37 C38 H38 120.3
C40 C39 C38 120.3(4)
C40 C39 H39 119.8
C38 C39 H39 119.8
C39 C40 C41 120.5(4)
C39 C40 H40 119.8
C41 C40 H40 119.8
C36 C41 C40 120.2(4)
C36 C41 H41 119.9
C40 C41 H41 119.9
C43 C42 C47 118.9(4)
C43 C42 P2 122.8(3)
C47 C42 P2 118.3(3)
C42 C43 C44 120.5(4)
C42 C43 H43 119.8
C44 C43 H43 119.8
C45 C44 C43 119.7(5)
C45 C44 H44 120.1
C43 C44 H44 120.1
C46 C45 C44 120.4(5)
C46 C45 H45 119.8
C44 C45 H45 119.8
C45 C46 C47 119.7(5)
C45 C46 H46 120.1
C47 C46 H46 120.1
C46 C47 C42 120.8(5)
C46 C47 H47 119.6
C42 C47 H47 119.6
C49 C48 H48A 109.5
C49 C48 H48B 109.5
H48A C48 H48B 109.5
C49 C48 H48C 109.5
H48A C48 H48C 109.5
H48B C48 H48C 109.5
C54 C49 C50 117.6(5)
C54 C49 C48 120.9(5)
C50 C49 C48 121.5(5)
C49 C50 C51 120.9(5)
C49 C50 H50 119.5
C51 C50 H50 119.5
C52 C51 C50 120.7(5)
C52 C51 H51 119.7
C50 C51 H51 119.7
C51 C52 C53 119.1(5)
C51 C52 H52 120.5
C53 C52 H52 120.5
C54 C53 C52 120.1(5)
C54 C53 H53 119.9
C52 C53 H53 119.9
C53 C54 C49 121.6(5)
C53 C54 H54 119.2
C49 C54 H54 119.2
C1 N1 C3 107.7(3)
C1 N1 C4 124.4(4)
C3 N1 C4 127.6(4)
C1 N2 C2 110.1(3)
C1 N2 C5 124.0(4)
C2 N2 C5 125.8(3)
C12 P1 C24 104.85(19)
C12 P1 C18 106.0(2)
C24 P1 C18 105.03(19)
C12 P1 Pd1 112.75(15)
C24 P1 Pd1 111.15(15)
C18 P1 Pd1 116.16(14)
C42 P2 C36 102.8(2)
C42 P2 C30 108.8(2)
C36 P2 C30 101.77(19)
C42 P2 Pd1 111.14(15)
C36 P2 Pd1 115.86(15)
C30 P2 Pd1 115.34(16)
C2 Pd1 P1 89.01(12)
C2 Pd1 P2 89.01(12)
P1 Pd1 P2 176.38(4)
C2 Pd1 I1 178.56(12)
P1 Pd1 I1 92.27(3)
P2 Pd1 I1 89.75(3)
C3 S1 C6 105.3(2)

loop_
_geom_bond_atom_site_label_1
_geom_bond_atom_site_label_2
_geom_bond_distance
B1 F2 1.377(6)
B1 F1 1.379(6)
B1 F4 1.390(6)
B1 F3 1.392(6)
C1 N1 1.326(5)
C1 N2 1.340(5)
C1 H1 0.9500
C2 C3 1.375(6)
C2 N2 1.383(5)
C2 Pd1 2.003(4)
C3 N1 1.400(5)
C3 S1 1.747(4)
C4 N1 1.471(5)
C4 H4A 0.9800
C4 H4B 0.9800
C4 H4C 0.9800
C5 N2 1.473(5)
C5 H5A 0.9800
C5 H5B 0.9800
C5 H5C 0.9800
C6 C7 1.378(6)
C6 C11 1.384(6)
C6 S1 1.784(4)
C7 C8 1.401(6)
C7 H7 0.9500
C8 C9 1.374(7)
C8 H8 0.9500
C9 C10 1.374(7)
C9 H9 0.9500
C10 C11 1.380(6)
C10 H10 0.9500
C11 H11 0.9500
C12 C17 1.390(6)
C12 C13 1.402(6)
C12 P1 1.811(4)
C13 C14 1.382(6)
C13 H13 0.9500
C14 C15 1.375(7)
C14 H14 0.9500
C15 C16 1.373(7)
C15 H15 0.9500
C16 C17 1.392(6)
C16 H16 0.9500
C17 H17 0.9500
C18 C19 1.380(6)
C18 C23 1.400(6)
C18 P1 1.830(4)
C19 C20 1.392(6)
C19 H19 0.9500
C20 C21 1.380(6)
C20 H20 0.9500
C21 C22 1.373(7)
C21 H21 0.9500
C22 C23 1.397(6)
C22 H22 0.9500
C23 H23 0.9500
C24 C29 1.391(6)
C24 C25 1.392(6)
C24 P1 1.821(4)
C25 C26 1.387(6)
C25 H25 0.9500
C26 C27 1.383(7)
C26 H26 0.9500
C27 C28 1.380(6)
C27 H27 0.9500
C28 C29 1.387(6)
C28 H28 0.9500
C29 H29 0.9500
C30 C31 1.391(6)
C30 C35 1.397(6)
C30 P2 1.833(4)
C31 C32 1.385(6)
C31 H31 0.9500
C32 C33 1.378(7)
C32 H32 0.9500
C33 C34 1.382(7)
C33 H33 0.9500
C34 C35 1.393(6)
C34 H34 0.9500
C35 H35 0.9500
C36 C41 1.381(6)
C36 C37 1.398(6)
C36 P2 1.833(4)
C37 C38 1.388(6)
C37 H37 0.9500
C38 C39 1.385(7)
C38 H38 0.9500
C39 C40 1.364(7)
C39 H39 0.9500
C40 C41 1.394(6)
C40 H40 0.9500
C41 H41 0.9500
C42 C43 1.376(6)
C42 C47 1.398(6)
C42 P2 1.829(4)
C43 C44 1.394(6)
C43 H43 0.9500
C44 C45 1.381(7)
C44 H44 0.9500
C45 C46 1.375(7)
C45 H45 0.9500
C46 C47 1.379(6)
C46 H46 0.9500
C47 H47 0.9500
C48 C49 1.500(7)
C48 H48A 0.9800
C48 H48B 0.9800
C48 H48C 0.9800
C49 C54 1.388(7)
C49 C50 1.388(7)
C50 C51 1.392(7)
C50 H50 0.9500
C51 C52 1.374(8)
C51 H51 0.9500
C52 C53 1.385(7)
C52 H52 0.9500
C53 C54 1.385(7)
C53 H53 0.9500
C54 H54 0.9500
I1 Pd1 2.6555(5)
P1 Pd1 2.3401(12)
P2 Pd1 2.3423(12)

loop_
_geom_torsion_atom_site_label_1
_geom_torsion_atom_site_label_2
_geom_torsion_atom_site_label_3
_geom_torsion_atom_site_label_4
_geom_torsion
N2 C2 C3 N1 -0.9(5)
Pd1 C2 C3 N1 172.9(3)
N2 C2 C3 S1 -174.0(3)
Pd1 C2 C3 S1 -0.2(6)
C11 C6 C7 C8 -0.3(7)
S1 C6 C7 C8 -174.7(3)
C6 C7 C8 C9 2.0(7)
C7 C8 C9 C10 -2.2(7)
C8 C9 C10 C11 0.7(7)
C9 C10 C11 C6 1.0(7)
C7 C6 C11 C10 -1.3(7)
S1 C6 C11 C10 173.6(4)
C17 C12 C13 C14 0.2(7)
P1 C12 C13 C14 175.7(4)
C12 C13 C14 C15 -0.1(7)
C13 C14 C15 C16 -0.6(7)
C14 C15 C16 C17 1.2(8)
C13 C12 C17 C16 0.4(7)
P1 C12 C17 C16 -175.0(4)
C15 C16 C17 C12 -1.1(7)
C23 C18 C19 C20 2.3(7)
P1 C18 C19 C20 -173.4(3)
C18 C19 C20 C21 -1.0(7)
C19 C20 C21 C22 -0.8(7)
C20 C21 C22 C23 1.2(7)
C21 C22 C23 C18 0.1(7)
C19 C18 C23 C22 -1.9(6)
P1 C18 C23 C22 174.0(3)
C29 C24 C25 C26 0.5(6)
P1 C24 C25 C26 174.7(3)
C24 C25 C26 C27 -1.5(7)
C25 C26 C27 C28 1.3(7)
C26 C27 C28 C29 -0.1(7)
C27 C28 C29 C24 -0.9(7)
C25 C24 C29 C28 0.7(6)
P1 C24 C29 C28 -173.7(3)
C35 C30 C31 C32 0.9(7)
P2 C30 C31 C32 179.4(3)
C30 C31 C32 C33 0.2(7)
C31 C32 C33 C34 -0.7(7)
C32 C33 C34 C35 0.1(7)
C33 C34 C35 C30 1.0(7)
C31 C30 C35 C34 -1.5(7)
P2 C30 C35 C34 -180.0(3)
C41 C36 C37 C38 -0.3(7)
P2 C36 C37 C38 174.8(3)
C36 C37 C38 C39 -0.2(7)
C37 C38 C39 C40 0.8(7)
C38 C39 C40 C41 -0.8(7)
C37 C36 C41 C40 0.3(7)
P2 C36 C41 C40 -174.6(3)
C39 C40 C41 C36 0.2(7)
C47 C42 C43 C44 0.9(6)
P2 C42 C43 C44 177.6(3)
C42 C43 C44 C45 -0.4(7)
C43 C44 C45 C46 -0.4(7)
C44 C45 C46 C47 0.7(7)
C45 C46 C47 C42 -0.3(7)
C43 C42 C47 C46 -0.5(6)
P2 C42 C47 C46 -177.3(3)
C54 C49 C50 C51 1.2(7)
C48 C49 C50 C51 -179.5(5)
C49 C50 C51 C52 -1.2(7)
C50 C51 C52 C53 0.5(7)
C51 C52 C53 C54 0.3(7)
C52 C53 C54 C49 -0.4(7)
C50 C49 C54 C53 -0.4(7)
C48 C49 C54 C53 -179.7(5)
N2 C1 N1 C3 -1.1(5)
N2 C1 N1 C4 173.6(4)
C2 C3 N1 C1 1.3(5)
S1 C3 N1 C1 174.7(3)
C2 C3 N1 C4 -173.2(4)
S1 C3 N1 C4 0.2(6)
N1 C1 N2 C2 0.5(5)
N1 C1 N2 C5 -179.6(4)
C3 C2 N2 C1 0.3(5)
Pd1 C2 N2 C1 -174.1(3)
C3 C2 N2 C5 -179.6(4)
Pd1 C2 N2 C5 6.0(6)
C17 C12 P1 C24 0.1(4)
C13 C12 P1 C24 -175.3(4)
C17 C12 P1 C18 -110.7(4)
C13 C12 P1 C18 73.9(4)
C17 C12 P1 Pd1 121.2(4)
C13 C12 P1 Pd1 -54.2(4)
C29 C24 P1 C12 85.9(4)
C25 C24 P1 C12 -88.4(4)
C29 C24 P1 C18 -162.7(3)
C25 C24 P1 C18 23.1(4)
C29 C24 P1 Pd1 -36.3(4)
C25 C24 P1 Pd1 149.5(3)
C19 C18 P1 C12 -22.1(4)
C23 C18 P1 C12 162.2(3)
C19 C18 P1 C24 -132.8(4)
C23 C18 P1 C24 51.5(4)
C19 C18 P1 Pd1 104.0(4)
C23 C18 P1 Pd1 -71.8(3)
C43 C42 P2 C36 -77.6(4)
C47 C42 P2 C36 99.2(4)
C43 C42 P2 C30 29.8(4)
C47 C42 P2 C30 -153.5(3)
C43 C42 P2 Pd1 157.9(3)
C47 C42 P2 Pd1 -25.4(4)
C41 C36 P2 C42 -19.9(4)
C37 C36 P2 C42 165.2(4)
C41 C36 P2 C30 -132.6(4)
C37 C36 P2 C30 52.5(4)
C41 C36 P2 Pd1 101.5(4)
C37 C36 P2 Pd1 -73.4(4)
C31 C30 P2 C42 111.5(4)
C35 C30 P2 C42 -70.1(4)
C31 C30 P2 C36 -140.4(4)
C35 C30 P2 C36 38.0(4)
C31 C30 P2 Pd1 -14.1(4)
C35 C30 P2 Pd1 164.3(3)
C3 C2 Pd1 P1 99.3(4)
N2 C2 Pd1 P1 -87.9(3)
C3 C2 Pd1 P2 -77.6(4)
N2 C2 Pd1 P2 95.2(3)
C3 C2 Pd1 I1 -107(5)
N2 C2 Pd1 I1 65(5)
C12 P1 Pd1 C2 149.0(2)
C24 P1 Pd1 C2 -93.61(18)
C18 P1 Pd1 C2 26.39(19)
C12 P1 Pd1 P2 -154.2(6)
C24 P1 Pd1 P2 -36.8(7)
C18 P1 Pd1 P2 83.2(7)
C12 P1 Pd1 I1 -30.37(16)
C24 P1 Pd1 I1 87.04(14)
C18 P1 Pd1 I1 -152.97(15)
C42 P2 Pd1 C2 124.90(18)
C36 P2 Pd1 C2 8.0(2)
C30 P2 Pd1 C2 -110.67(19)
C42 P2 Pd1 P1 68.1(7)
C36 P2 Pd1 P1 -48.8(7)
C30 P2 Pd1 P1 -167.5(6)
C42 P2 Pd1 I1 -55.81(14)
C36 P2 Pd1 I1 -172.67(16)
C30 P2 Pd1 I1 68.61(15)
C2 C3 S1 C6 -102.9(4)
N1 C3 S1 C6 85.0(4)
C7 C6 S1 C3 -39.1(4)
C11 C6 S1 C3 146.3(3)
